data_7207041
loop_
_publ_author_name
'Haldar, Ritesh'
'Maji, Tapas Kumar'

_publ_section_title
;
 Selective carbon dioxide uptake and crystal-to-crystal transformation:
 porous 3D framework to 1D chain triggered by conformational change of the
 spacer
;
_journal_issue 2
_journal_name_full CrystEngComm
_journal_page_first 684
_journal_paper_doi 10.1039/c1ce05847a
_journal_volume 14
_journal_year 2012
_chemical_formula_moiety 'C26 H24 N7 Co, C2 N3, 4(O)'
_chemical_formula_sum 'C28 H24 Co N10 O4'
_chemical_formula_weight 623.50
_chemical_name_systematic
;
?
;
_space_group_IT_number 15
_symmetry_cell_setting monoclinic
_symmetry_space_group_name_Hall '-C 2yc'
_symmetry_space_group_name_H-M 'C 1 2/c 1'
_atom_sites_solution_hydrogens geom
_atom_sites_solution_primary direct
_atom_sites_solution_secondary difmap
_audit_creation_method SHELXL-97
_cell_angle_alpha 90.00
_cell_angle_beta 100.555(2)
_cell_angle_gamma 90.00
_cell_formula_units_Z 4
_cell_length_a 18.5114(7)
_cell_length_b 20.0115(8)
_cell_length_c 8.7093(3)
_cell_measurement_temperature 293(2)
_cell_measurement_theta_max 32.1
_cell_volume 3171.7(2)
_computing_cell_refinement SMART
_computing_data_collection 'SMART (Bruker,2000)'
_computing_data_reduction 'SAINT (Bruker,2000)'
_computing_molecular_graphics 'Mercury 1.4.1'
_computing_publication_material 'PLATON (Spek, 2003)'
_computing_structure_refinement 'SHELXL-97 (Sheldrick, 1997)'
_computing_structure_solution 'SIR-92 (Altomare et al. 1994)'
_diffrn_ambient_temperature 293(2)
_diffrn_measured_fraction_theta_full 0.996
_diffrn_measured_fraction_theta_max 0.996
_diffrn_radiation_monochromator graphite
_diffrn_radiation_source 'fine-focus sealed tube'
_diffrn_radiation_type MoK\a
_diffrn_radiation_wavelength 0.71073
_diffrn_reflns_av_R_equivalents 0.0514
_diffrn_reflns_av_sigmaI/netI 0.0449
_diffrn_reflns_limit_h_max 27
_diffrn_reflns_limit_h_min -26
_diffrn_reflns_limit_k_max 29
_diffrn_reflns_limit_k_min -28
_diffrn_reflns_limit_l_max 12
_diffrn_reflns_limit_l_min -12
_diffrn_reflns_number 23902
_diffrn_reflns_theta_full 32.10
_diffrn_reflns_theta_max 32.10
_diffrn_reflns_theta_min 2.04
_exptl_absorpt_coefficient_mu 0.589
_exptl_absorpt_correction_T_max 0.895693
_exptl_absorpt_correction_T_min 0.523603
_exptl_absorpt_correction_type empirical
_exptl_absorpt_process_details SADABS
_exptl_crystal_colour orange
_exptl_crystal_density_diffrn 1.306
_exptl_crystal_density_method 'not measured'
_exptl_crystal_description block
_exptl_crystal_F_000 1284
_exptl_crystal_size_max 0.4
_exptl_crystal_size_mid 0.3
_exptl_crystal_size_min 0.3
_refine_diff_density_max 0.810
_refine_diff_density_min -0.518
_refine_diff_density_rms 0.124
_refine_ls_extinction_method none
_refine_ls_goodness_of_fit_ref 1.066
_refine_ls_hydrogen_treatment noref
_refine_ls_matrix_type full
_refine_ls_number_parameters 194
_refine_ls_number_reflns 5535
_refine_ls_number_restraints 0
_refine_ls_restrained_S_all 1.066
_refine_ls_R_factor_all 0.0903
_refine_ls_R_factor_gt 0.0669
_refine_ls_shift/su_max 0.001
_refine_ls_shift/su_mean 0.000
_refine_ls_structure_factor_coef Fsqd
_refine_ls_weighting_details 'calc w=1/[\s^2^(Fo^2^)+(0.1501P)^2^+0.2450P] where P=(Fo^2^+2Fc^2^)/3'
_refine_ls_weighting_scheme calc
_refine_ls_wR_factor_gt 0.2051
_refine_ls_wR_factor_ref 0.2256
_reflns_number_gt 4115
_reflns_number_total 5535
_reflns_threshold_expression >2sigma(I)
_cod_data_source_file c1ce05847a.txt
_cod_data_source_block compound2
_cod_depositor_comments
;
The following automatic conversions were performed:

'_symmetry_cell_setting' value 'Monoclinic' changed to 'monoclinic'
according to /home/saulius/struct/CIF-dictionaries/cif_core.dic
dictionary named 'cif_core.dic' version 2.4.1 from 2010-06-29.

Automatic conversion script
Id: cif_fix_values 1715 2011-07-08 13:25:40Z adriana 
;
_cod_original_sg_symbol_H-M C2/c
_cod_database_code 7207041

loop_
_symmetry_equiv_pos_as_xyz
'x, y, z'
'-x, y, -z+1/2'
'x+1/2, y+1/2, z'
'-x+1/2, y+1/2, -z+1/2'
'-x, -y, -z'
'x, -y, z-1/2'
'-x+1/2, -y+1/2, -z'
'x+1/2, -y+1/2, z-1/2'

loop_
_atom_site_label
_atom_site_type_symbol
_atom_site_fract_x
_atom_site_fract_y
_atom_site_fract_z
_atom_site_U_iso_or_equiv
_atom_site_adp_type
_atom_site_occupancy
_atom_site_symmetry_multiplicity
_atom_site_calc_flag
_atom_site_refinement_flags
Co1 Co 1.0000 0.175038(19) 0.7500 0.02800(15) Uani 1 2 d S
N4 N 1.08033(12) 0.25373(10) 0.7756(2) 0.0348(4) Uani 1 1 d .
N1 N 0.99885(15) 0.16809(11) 0.5075(3) 0.0417(5) Uani 1 1 d .
N3 N 0.91205(12) 0.10039(10) 0.7155(2) 0.0377(4) Uani 1 1 d .
C10 C 1.13027(16) 0.26450(14) 0.9050(3) 0.0456(6) Uani 1 1 d .
H10 H 1.1302 0.2367 0.9905 0.055 Uiso 1 1 calc R
C6 C 1.08082(18) 0.29613(15) 0.6579(3) 0.0515(7) Uani 1 1 d .
H6 H 1.0455 0.2909 0.5679 0.062 Uiso 1 1 calc R
C9 C 1.1818(2) 0.31475(16) 0.9177(4) 0.0542(8) Uani 1 1 d .
H9 H 1.2151 0.3203 1.0107 0.065 Uiso 1 1 calc R
C8 C 1.1844(2) 0.35669(17) 0.7940(4) 0.0565(8) Uani 1 1 d .
C5 C 0.85007(17) 0.11052(15) 0.7675(4) 0.0491(6) Uani 1 1 d .
H5 H 0.8442 0.1508 0.8171 0.059 Uiso 1 1 calc R
C7 C 1.1309(2) 0.34736(19) 0.6624(4) 0.0647(10) Uani 1 1 d .
H7 H 1.1288 0.3756 0.5770 0.078 Uiso 1 1 calc R
C1 C 0.91793(18) 0.04224(15) 0.6431(4) 0.0517(7) Uani 1 1 d .
H1 H 0.9596 0.0347 0.6001 0.062 Uiso 1 1 calc R
C3 C 0.8017(2) 0.00257(19) 0.6835(4) 0.0677(10) Uani 1 1 d .
C2 C 0.8649(2) -0.00730(16) 0.6292(5) 0.0658(10) Uani 1 1 d .
H2 H 0.8727 -0.0477 0.5822 0.079 Uiso 1 1 calc R
C13 C 0.9996(2) 0.15246(17) 0.3836(3) 0.0545(8) Uani 1 1 d .
N2 N 1.0148(11) 0.1253(3) 0.2545(16) 0.149(7) Uani 0.50 1 d P
C12 C 1.2435(3) 0.4491(3) 0.6636(6) 0.102(2) Uani 1 1 d .
H12A H 1.1958 0.4699 0.6309 0.122 Uiso 1 1 calc R
H12B H 1.2516 0.4190 0.5811 0.122 Uiso 1 1 calc R
C4 C 0.7934(2) 0.0642(2) 0.7518(4) 0.0636(9) Uani 1 1 d .
H4 H 0.7502 0.0744 0.7868 0.076 Uiso 1 1 calc R
C11 C 1.2424(3) 0.4100(2) 0.8066(5) 0.0807(13) Uani 1 1 d .
H11A H 1.2357 0.4406 0.8892 0.097 Uiso 1 1 calc R
H11B H 1.2901 0.3890 0.8378 0.097 Uiso 1 1 calc R
N5 N 1.1464(9) 0.251(2) 0.3072(17) 0.58(3) Uani 1 1 d .
N6 N 1.249(2) 0.2889(9) 0.428(6) 0.31(2) Uani 0.50 1 d P
O1W O 1.0585(9) 0.3410(8) 0.207(2) 0.358(7) Uiso 1 1 d .
C14 C 1.2025(9) 0.2533(13) 0.392(3) 0.260(11) Uani 1 1 d .
O2W O 1.0519(11) 0.4505(13) 0.028(2) 0.527(14) Uiso 1 1 d .

loop_
_atom_site_aniso_label
_atom_site_aniso_U_11
_atom_site_aniso_U_22
_atom_site_aniso_U_33
_atom_site_aniso_U_23
_atom_site_aniso_U_13
_atom_site_aniso_U_12
Co1 0.0320(2) 0.0249(2) 0.0277(2) 0.000 0.00702(15) 0.000
N4 0.0372(10) 0.0284(8) 0.0392(10) -0.0006(7) 0.0083(8) -0.0049(7)
N1 0.0528(13) 0.0415(11) 0.0316(10) -0.0012(8) 0.0094(9) -0.0026(9)
N3 0.0416(11) 0.0331(9) 0.0381(10) 0.0004(7) 0.0062(8) -0.0079(8)
C10 0.0473(14) 0.0446(13) 0.0430(14) 0.0030(10) 0.0036(11) -0.0103(11)
C6 0.0593(17) 0.0458(15) 0.0446(14) 0.0072(11) -0.0030(12) -0.0224(13)
C9 0.0577(18) 0.0522(16) 0.0483(16) 0.0018(12) -0.0019(13) -0.0209(13)
C8 0.0638(19) 0.0523(17) 0.0508(16) 0.0014(13) 0.0040(14) -0.0295(15)
C5 0.0495(15) 0.0478(14) 0.0530(15) 0.0026(12) 0.0174(12) -0.0129(12)
C7 0.081(2) 0.0580(18) 0.0514(17) 0.0118(14) 0.0013(16) -0.0360(18)
C1 0.0536(16) 0.0395(13) 0.0590(17) -0.0109(12) 0.0021(13) -0.0071(12)
C3 0.074(2) 0.0610(19) 0.0604(19) 0.0167(15) -0.0080(16) -0.0399(18)
C2 0.079(2) 0.0374(14) 0.073(2) -0.0051(14) -0.0077(18) -0.0186(15)
C13 0.088(2) 0.0442(14) 0.0345(13) 0.0044(11) 0.0195(14) -0.0019(15)
N2 0.34(2) 0.075(4) 0.046(3) 0.027(5) 0.069(8) 0.125(9)
C12 0.113(4) 0.102(3) 0.078(3) 0.022(2) -0.014(3) -0.079(3)
C4 0.0559(18) 0.073(2) 0.063(2) 0.0086(16) 0.0147(15) -0.0274(16)
C11 0.094(3) 0.078(2) 0.063(2) 0.0108(18) -0.003(2) -0.055(2)
N5 0.266(17) 1.33(7) 0.159(11) -0.27(2) 0.101(11) -0.33(3)
N6 0.39(4) 0.108(11) 0.57(5) 0.085(18) 0.43(4) 0.039(15)
C14 0.216(13) 0.28(2) 0.34(2) -0.196(18) 0.205(15) -0.104(14)

loop_
_atom_type_symbol
_atom_type_description
_atom_type_scat_dispersion_real
_atom_type_scat_dispersion_imag
_atom_type_scat_source
C C 0.0033 0.0016 'International Tables Vol C Tables 4.2.6.8 and 6.1.1.4'
H H 0.0000 0.0000 'International Tables Vol C Tables 4.2.6.8 and 6.1.1.4'
N N 0.0061 0.0033 'International Tables Vol C Tables 4.2.6.8 and 6.1.1.4'
O O 0.0106 0.0060 'International Tables Vol C Tables 4.2.6.8 and 6.1.1.4'
Co Co 0.3494 0.9721 'International Tables Vol C Tables 4.2.6.8 and 6.1.1.4'

loop_
_geom_angle_atom_site_label_1
_geom_angle_atom_site_label_2
_geom_angle_atom_site_label_3
_geom_angle
_geom_angle_site_symmetry_1
_geom_angle_site_symmetry_3
N1 Co1 N1 172.46(12) . 2_756
N1 Co1 N4 91.83(9) . .
N1 Co1 N4 93.70(9) 2_756 .
N1 Co1 N4 93.70(9) . 2_756
N1 Co1 N4 91.83(8) 2_756 2_756
N4 Co1 N4 85.77(11) . 2_756
N1 Co1 N3 86.96(9) . .
N1 Co1 N3 87.89(9) 2_756 .
N4 Co1 N3 175.67(8) . .
N4 Co1 N3 90.15(9) 2_756 .
N1 Co1 N3 87.89(9) . 2_756
N1 Co1 N3 86.96(9) 2_756 2_756
N4 Co1 N3 90.15(9) . 2_756
N4 Co1 N3 175.67(8) 2_756 2_756
N3 Co1 N3 93.96(12) . 2_756
C6 N4 C10 116.4(2) . .
C6 N4 Co1 119.28(18) . .
C10 N4 Co1 124.32(17) . .
C13 N1 Co1 167.6(2) . .
C5 N3 C1 116.4(2) . .
C5 N3 Co1 121.20(18) . .
C1 N3 Co1 122.4(2) . .
N4 C10 C9 123.2(3) . .
N4 C6 C7 123.4(3) . .
C8 C9 C10 120.4(3) . .
C9 C8 C7 116.5(3) . .
C9 C8 C11 120.2(3) . .
C7 C8 C11 123.3(3) . .
N3 C5 C4 123.4(3) . .
C6 C7 C8 120.0(3) . .
N3 C1 C2 123.1(3) . .
C2 C3 C4 116.7(3) . .
C2 C3 C12 120.1(4) . 3_445
C4 C3 C12 123.1(4) . 3_445
C3 C2 C1 120.6(3) . .
N1 C13 N2 164.8(8) . 2_755
N1 C13 N2 165.7(8) . .
N2 C13 N2 23.6(18) 2_755 .
N2 N2 C13 81(3) 2_755 2_755
N2 N2 C13 76(3) 2_755 .
C13 N2 C13 125.0(6) 2_755 .
C11 C12 C3 113.6(3) . 3
C5 C4 C3 119.6(3) . .
C12 C11 C8 115.8(3) . .
C14 N6 C14 100(3) . 7_756
N6 C14 N5 139(5) . .
N6 C14 N6 80(3) . 7_756
N5 C14 N6 139(3) . 7_756

loop_
_geom_bond_atom_site_label_1
_geom_bond_atom_site_label_2
_geom_bond_distance
_geom_bond_site_symmetry_2
Co1 N1 2.113(2) .
Co1 N1 2.113(2) 2_756
Co1 N4 2.149(2) .
Co1 N4 2.149(2) 2_756
Co1 N3 2.189(2) .
Co1 N3 2.189(2) 2_756
N4 C6 1.332(3) .
N4 C10 1.338(3) .
N1 C13 1.126(4) .
N3 C5 1.324(4) .
N3 C1 1.337(4) .
C10 C9 1.377(4) .
C6 C7 1.378(4) .
C9 C8 1.374(4) .
C8 C7 1.382(5) .
C8 C11 1.504(4) .
C5 C4 1.387(4) .
C1 C2 1.385(4) .
C3 C2 1.353(6) .
C3 C4 1.391(6) .
C3 C12 1.506(5) 3_445
C13 N2 1.302(12) 2_755
C13 N2 1.325(13) .
N2 N2 0.54(4) 2_755
N2 C13 1.302(12) 2_755
C12 C11 1.474(6) .
C12 C3 1.506(5) 3
N5 C14 1.16(2) .
N6 C14 1.12(4) .
N6 C14 1.86(4) 7_756
C14 N6 1.86(4) 7_756
